data_7707841
loop_
_publ_author_name
'Prei\&sing, Lars'
'Behling, Elias'
'Schnepf, Andreas'

_publ_section_title
;
 GeCl<sub>x</sub>[Co(CO)<sub>3</sub>PR<sub>3</sub>]<sub>4-x</sub> (x =
 0-3; R = <sup>n</sup>Pr, <sup>n</sup>Bu): from cobalt substituted
 germanes to novel binary cluster compounds.
;
_journal_issue 31
_journal_name_full 'Dalton transactions (Cambridge, England : 2003)'
_journal_page_first 10789
_journal_page_last 10797
_journal_paper_doi 10.1039/d1dt02016a
_journal_volume 50
_journal_year 2021
_chemical_formula_moiety 'C24 H42 Cl2 Co2 Ge O6 P2'
_chemical_formula_sum 'C24 H42 Cl2 Co2 Ge O6 P2'
_chemical_formula_weight 749.86
_space_group_crystal_system monoclinic
_space_group_IT_number 14
_space_group_name_Hall '-P 2ybc'
_space_group_name_H-M_alt 'P 1 21/c 1'
_atom_sites_solution_hydrogens geom
_atom_sites_solution_primary dual
_audit_creation_date 2021-06-07
_audit_creation_method
;
Olex2 1.2
(compiled 2018.05.29 svn.r3508 for OlexSys, GUI svn.r5506)
;
_audit_update_record
;
2021-06-17 deposited with the CCDC.	2021-07-15 downloaded from the CCDC.
;
_cell_angle_alpha 90
_cell_angle_beta 101.607(2)
_cell_angle_gamma 90
_cell_formula_units_Z 4
_cell_length_a 10.8319(15)
_cell_length_b 18.047(2)
_cell_length_c 17.997(2)
_cell_measurement_reflns_used 9930
_cell_measurement_temperature 150
_cell_measurement_theta_max 27.547
_cell_measurement_theta_min 2.226
_cell_volume 3446.2(7)
_computing_cell_refinement 'SAINT V8.38A (?, 2016)'
_computing_data_reduction 'SAINT V8.38A (?, 2016)'
_computing_molecular_graphics 'Olex2 (Dolomanov et al., 2009)'
_computing_publication_material 'Olex2 (Dolomanov et al., 2009)'
_computing_structure_refinement 'ShelXL (Sheldrick, 2015)'
_computing_structure_solution 'ShelXT (Sheldrick, 2015)'
_diffrn_ambient_temperature 150.01
_diffrn_detector 'Bruker APEX2 area detector'
_diffrn_detector_area_resol_mean 7.9
_diffrn_detector_type 'CCD area detector'
_diffrn_measured_fraction_theta_full 1.000
_diffrn_measured_fraction_theta_max 0.995
_diffrn_measurement_device 'three-circle diffractometer'
_diffrn_measurement_device_type 'Bruker SMART APEX2 area detector'
_diffrn_measurement_method '\w and \f scans'
_diffrn_radiation_monochromator 'mirror optics'
_diffrn_radiation_probe x-ray
_diffrn_radiation_type MoK\a
_diffrn_radiation_wavelength 0.71073
_diffrn_reflns_av_R_equivalents 0.0574
_diffrn_reflns_av_unetI/netI 0.0347
_diffrn_reflns_Laue_measured_fraction_full 1.000
_diffrn_reflns_Laue_measured_fraction_max 0.995
_diffrn_reflns_limit_h_max 15
_diffrn_reflns_limit_h_min -15
_diffrn_reflns_limit_k_max 25
_diffrn_reflns_limit_k_min -25
_diffrn_reflns_limit_l_max 25
_diffrn_reflns_limit_l_min -25
_diffrn_reflns_number 78968
_diffrn_reflns_point_group_measured_fraction_full 1.000
_diffrn_reflns_point_group_measured_fraction_max 0.995
_diffrn_reflns_theta_full 25.242
_diffrn_reflns_theta_max 30.610
_diffrn_reflns_theta_min 2.227
_diffrn_source 'microfocus sealed X-ray tube'
_diffrn_source_type 'Incoatec I\ms'
_exptl_absorpt_coefficient_mu 2.098
_exptl_absorpt_correction_T_max 0.7461
_exptl_absorpt_correction_T_min 0.6467
_exptl_absorpt_correction_type multi-scan
_exptl_absorpt_process_details
'SADABS-2016/2 (Bruker,2016/2) was used for absorption correction. wR2(int) was 0.1448 before and 0.0498 after correction. The Ratio of minimum to maximum transmission is 0.8668. The \l/2 correction factor is Not present.'
_exptl_crystal_colour yellow
_exptl_crystal_colour_primary yellow
_exptl_crystal_density_diffrn 1.445
_exptl_crystal_description plank
_exptl_crystal_F_000 1536
_exptl_crystal_size_max 0.208
_exptl_crystal_size_mid 0.087
_exptl_crystal_size_min 0.071
_refine_diff_density_max 0.845
_refine_diff_density_min -0.536
_refine_diff_density_rms 0.078
_refine_ls_extinction_method none
_refine_ls_goodness_of_fit_ref 1.021
_refine_ls_hydrogen_treatment constr
_refine_ls_matrix_type full
_refine_ls_number_parameters 405
_refine_ls_number_reflns 10572
_refine_ls_number_restraints 0
_refine_ls_restrained_S_all 1.021
_refine_ls_R_factor_all 0.0545
_refine_ls_R_factor_gt 0.0344
_refine_ls_shift/su_max 0.001
_refine_ls_shift/su_mean 0.000
_refine_ls_structure_factor_coef Fsqd
_refine_ls_weighting_details 'w=1/[\s^2^(Fo^2^)+(0.0379P)^2^+1.1061P] where P=(Fo^2^+2Fc^2^)/3'
_refine_ls_weighting_scheme calc
_refine_ls_wR_factor_gt 0.0755
_refine_ls_wR_factor_ref 0.0851
_reflns_Friedel_coverage 0.000
_reflns_number_gt 7900
_reflns_number_total 10572
_reflns_threshold_expression 'I > 2\s(I)'
_cod_data_source_file d1dt02016a2.cif
_cod_data_source_block 69
_cod_depositor_comments 'Adding full bibliography for 7707835--7707841.cif.'
_cod_original_cell_volume 3446.3(8)
_cod_database_code 7707841
_shelx_shelxl_version_number 2014/7
_shelx_space_group_comment
;
The symmetry employed for this shelxl refinement is uniquely defined
by the following loop, which should always be used as a source of
symmetry information in preference to the above space-group names.
They are only intended as comments.
;
_olex2_refinement_description
;
1. Fixed Uiso
 At 1.2 times of:
  All C(H,H) groups
 At 1.5 times of:
  All C(H,H,H) groups, All C(H,H,H,H,H,H) groups
2. Others
 Sof(C104)=Sof(H10H)=Sof(H10I)=Sof(C105)=Sof(H10J)=Sof(H10K)=Sof(C106)=
 Sof(H10L)=Sof(H10M)=Sof(H10N)=Sof(C107)=Sof(H10O)=Sof(H10P)=Sof(C108)=
 Sof(H10Q)=Sof(H10R)=Sof(H10V)=Sof(H10W)=Sof(H10X)=Sof(H11L)=Sof(H11M)=
 Sof(H11N)=Sof(C115)=Sof(H11O)=Sof(H11P)=Sof(C116)=Sof(H11Q)=Sof(H11R)=1-FVAR(1)
 Sof(C101)=Sof(H10A)=Sof(H10B)=Sof(C102)=Sof(H10C)=Sof(H10D)=Sof(C103)=
 Sof(H10E)=Sof(H10F)=Sof(H10G)=Sof(H10S)=Sof(H10T)=Sof(H10U)=Sof(C110)=
 Sof(H11A)=Sof(H11B)=Sof(C111)=Sof(H11C)=Sof(H11D)=Sof(C112)=Sof(H11E)=
 Sof(H11F)=Sof(C113)=Sof(H11G)=Sof(H11H)=Sof(H11I)=Sof(H11J)=Sof(H11K)=FVAR(1)
3.a Secondary CH2 refined with riding coordinates:
 C101(H10A,H10B), C102(H10C,H10D), C104(H10H,H10I), C105(H10J,H10K), C107(H10O,
 H10P), C108(H10Q,H10R), C110(H11A,H11B), C111(H11C,H11D), C112(H11E,H11F),
 C113(H11G,H11H), C115(H11O,H11P), C116(H11Q,H11R), C201(H20A,H20B), C202(H20C,
 H20D), C204(H20H,H20I), C205(H20J,H20K), C207(H20O,H20P), C208(H20Q,H20R)
3.b Idealised Me refined as rotating group:
 C103(H10E,H10F,H10G), C106(H10L,H10M,H10N), C109(H10S,H10T,H10U), C109(H10V,
 H10W,H10X), C114(H11I,H11J,H11K), C114(H11L,H11M,H11N), C203(H20E,H20F,H20G),
 C206(H20L,H20M,H20N), C209(H20S,H20T,H20U)
;
_olex2_submission_special_instructions 'No special instructions were received'

loop_
_space_group_symop_operation_xyz
'x, y, z'
'-x, y+1/2, -z+1/2'
'-x, -y, -z'
'x, -y-1/2, z-1/2'

loop_
_atom_site_label
_atom_site_type_symbol
_atom_site_fract_x
_atom_site_fract_y
_atom_site_fract_z
_atom_site_U_iso_or_equiv
_atom_site_adp_type
_atom_site_occupancy
_atom_site_site_symmetry_order
_atom_site_calc_flag
_atom_site_refinement_flags_posn
_atom_site_refinement_flags_adp
_atom_site_refinement_flags_occupancy
_atom_site_disorder_assembly
_atom_site_disorder_group
Ge1 Ge 0.38040(2) 0.22919(2) 0.63711(2) 0.02415(6) Uani 1 1 d . . . . .
Co1 Co 0.22059(2) 0.20813(2) 0.52914(2) 0.02629(7) Uani 1 1 d . . . . .
Co2 Co 0.46740(3) 0.34710(2) 0.66856(2) 0.02563(7) Uani 1 1 d . . . . .
Cl1 Cl 0.53394(5) 0.14739(3) 0.63504(3) 0.03558(12) Uani 1 1 d . . . . .
Cl2 Cl 0.32312(5) 0.18712(3) 0.74266(3) 0.03641(12) Uani 1 1 d . . . . .
P1 P 0.07073(5) 0.18493(3) 0.42853(3) 0.03478(13) Uani 1 1 d . . . . .
P2 P 0.54092(5) 0.45998(3) 0.69969(3) 0.02817(11) Uani 1 1 d . . . . .
O12 O 0.41551(16) 0.19863(11) 0.43785(10) 0.0514(5) Uani 1 1 d . . . . .
O14 O 0.14166(16) 0.07984(10) 0.60561(10) 0.0471(4) Uani 1 1 d . . . . .
O16 O 0.12281(19) 0.35716(10) 0.54124(11) 0.0574(5) Uani 1 1 d . . . . .
O22 O 0.66298(19) 0.27389(11) 0.77939(12) 0.0607(6) Uani 1 1 d . . . . .
O24 O 0.23271(17) 0.38157(10) 0.71713(10) 0.0469(4) Uani 1 1 d . . . . .
O26 O 0.4805(2) 0.36794(11) 0.50955(10) 0.0549(5) Uani 1 1 d . . . . .
C11 C 0.3414(2) 0.20175(13) 0.47471(12) 0.0350(5) Uani 1 1 d . . . . .
C13 C 0.1748(2) 0.13078(13) 0.57740(12) 0.0335(5) Uani 1 1 d . . . . .
C15 C 0.1616(2) 0.29857(13) 0.53843(13) 0.0350(5) Uani 1 1 d . . . . .
C21 C 0.5878(2) 0.30201(13) 0.73515(14) 0.0387(5) Uani 1 1 d . . . . .
C23 C 0.3247(2) 0.36738(12) 0.69861(12) 0.0322(4) Uani 1 1 d . . . . .
C25 C 0.4766(2) 0.35876(12) 0.57192(13) 0.0353(5) Uani 1 1 d . . . . .
C101 C 0.0621(8) 0.2572(4) 0.3544(5) 0.0483(17) Uani 0.580(6) 1 d . . P A 1
H10A H 0.0345 0.3038 0.3750 0.058 Uiso 0.580(6) 1 calc R . P A 1
H10B H 0.1486 0.2655 0.3460 0.058 Uiso 0.580(6) 1 calc R . P A 1
C102 C -0.0215(10) 0.2437(4) 0.2788(6) 0.0538(19) Uani 0.580(6) 1 d . . P A 1
H10C H 0.0203 0.2081 0.2501 0.065 Uiso 0.580(6) 1 calc R . P A 1
H10D H -0.1010 0.2209 0.2866 0.065 Uiso 0.580(6) 1 calc R . P A 1
C103 C -0.0513(8) 0.3117(4) 0.2335(4) 0.078(2) Uani 0.580(6) 1 d . . P A 1
H10E H -0.0968 0.2987 0.1824 0.117 Uiso 0.580(6) 1 calc GR . P A 1
H10F H 0.0271 0.3374 0.2301 0.117 Uiso 0.580(6) 1 calc GR . P A 1
H10G H -0.1039 0.3442 0.2578 0.117 Uiso 0.580(6) 1 calc GR . P A 1
C104 C 0.0807(11) 0.2309(5) 0.3458(7) 0.049(2) Uani 0.420(6) 1 d . . P A 2
H10H H 0.0755 0.2849 0.3546 0.058 Uiso 0.420(6) 1 calc R . P A 2
H10I H 0.1643 0.2207 0.3337 0.058 Uiso 0.420(6) 1 calc R . P A 2
C105 C -0.0235(13) 0.2093(6) 0.2756(8) 0.061(3) Uani 0.420(6) 1 d . . P A 2
H10J H -0.1069 0.2092 0.2901 0.073 Uiso 0.420(6) 1 calc R . P A 2
H10K H -0.0071 0.1588 0.2584 0.073 Uiso 0.420(6) 1 calc R . P A 2
C106 C -0.0240(11) 0.2664(8) 0.2092(5) 0.095(4) Uani 0.420(6) 1 d . . P A 2
H10L H -0.0955 0.2559 0.1677 0.142 Uiso 0.420(6) 1 calc GR . P A 2
H10M H 0.0548 0.2619 0.1907 0.142 Uiso 0.420(6) 1 calc GR . P A 2
H10N H -0.0316 0.3168 0.2280 0.142 Uiso 0.420(6) 1 calc GR . P A 2
C107 C 0.1046(6) 0.1045(3) 0.3711(3) 0.0370(15) Uani 0.420(6) 1 d . . P A 2
H10O H 0.0296 0.0958 0.3305 0.044 Uiso 0.420(6) 1 calc R . P A 2
H10P H 0.1748 0.1183 0.3462 0.044 Uiso 0.420(6) 1 calc R . P A 2
C108 C 0.1380(8) 0.0333(4) 0.4123(4) 0.0490(19) Uani 0.420(6) 1 d . . P A 2
H10Q H 0.0700 0.0183 0.4386 0.059 Uiso 0.420(6) 1 calc R . P A 2
H10R H 0.2168 0.0391 0.4507 0.059 Uiso 0.420(6) 1 calc R . P A 2
C109 C 0.1553(3) -0.02531(16) 0.35410(19) 0.0643(8) Uani 1 1 d . . . . .
H10S H 0.0968 -0.0249 0.3049 0.096 Uiso 0.580(6) 1 calc GR . P A 1
H10T H 0.1206 -0.0562 0.3898 0.096 Uiso 0.580(6) 1 calc GR . P A 1
H10U H 0.2366 -0.0455 0.3480 0.096 Uiso 0.580(6) 1 calc GR . P A 1
H10V H 0.0769 -0.0304 0.3163 0.096 Uiso 0.420(6) 1 calc GR . P A 2
H10W H 0.1765 -0.0729 0.3798 0.096 Uiso 0.420(6) 1 calc GR . P A 2
H10X H 0.2235 -0.0103 0.3289 0.096 Uiso 0.420(6) 1 calc GR . P A 2
C110 C 0.0535(5) 0.0873(3) 0.4018(3) 0.0459(13) Uani 0.580(6) 1 d . . P A 1
H11A H 0.0284 0.0589 0.4434 0.055 Uiso 0.580(6) 1 calc R . P A 1
H11B H -0.0145 0.0822 0.3562 0.055 Uiso 0.580(6) 1 calc R . P A 1
C111 C 0.1739(5) 0.0549(3) 0.3852(3) 0.0425(12) Uani 0.580(6) 1 d . . P A 1
H11C H 0.2394 0.0549 0.4323 0.051 Uiso 0.580(6) 1 calc R . P A 1
H11D H 0.2041 0.0865 0.3476 0.051 Uiso 0.580(6) 1 calc R . P A 1
C112 C -0.0834(4) 0.1706(3) 0.4494(3) 0.0405(11) Uani 0.580(6) 1 d . . P A 1
H11E H -0.1450 0.1640 0.4012 0.049 Uiso 0.580(6) 1 calc R . P A 1
H11F H -0.0824 0.1244 0.4792 0.049 Uiso 0.580(6) 1 calc R . P A 1
C113 C -0.1254(4) 0.2328(4) 0.4924(3) 0.0490(13) Uani 0.580(6) 1 d . . P A 1
H11G H -0.1212 0.2790 0.4634 0.059 Uiso 0.580(6) 1 calc R . P A 1
H11H H -0.0644 0.2378 0.5411 0.059 Uiso 0.580(6) 1 calc R . P A 1
C114 C -0.2589(3) 0.2270(2) 0.5101(2) 0.0784(11) Uani 1 1 d . . . . .
H11I H -0.3215 0.2266 0.4625 0.118 Uiso 0.580(6) 1 calc GR . P A 1
H11J H -0.2740 0.2696 0.5408 0.118 Uiso 0.580(6) 1 calc GR . P A 1
H11K H -0.2656 0.1812 0.5382 0.118 Uiso 0.580(6) 1 calc GR . P A 1
H11L H -0.3163 0.2087 0.4647 0.118 Uiso 0.420(6) 1 calc GR . P A 2
H11M H -0.2535 0.2812 0.5077 0.118 Uiso 0.420(6) 1 calc GR . P A 2
H11N H -0.2906 0.2127 0.5553 0.118 Uiso 0.420(6) 1 calc GR . P A 2
C115 C -0.0903(5) 0.2177(4) 0.4401(3) 0.0356(15) Uani 0.420(6) 1 d . . P A 2
H11O H -0.0923 0.2725 0.4375 0.043 Uiso 0.420(6) 1 calc R . P A 2
H11P H -0.1541 0.1988 0.3970 0.043 Uiso 0.420(6) 1 calc R . P A 2
C116 C -0.1278(6) 0.1935(6) 0.5141(4) 0.052(2) Uani 0.420(6) 1 d . . P A 2
H11Q H -0.0673 0.2128 0.5586 0.062 Uiso 0.420(6) 1 calc R . P A 2
H11R H -0.1307 0.1389 0.5175 0.062 Uiso 0.420(6) 1 calc R . P A 2
C201 C 0.4200(2) 0.53178(12) 0.68461(13) 0.0384(5) Uani 1 1 d . . . . .
H20A H 0.3662 0.5251 0.7226 0.046 Uiso 1 1 calc R . . . .
H20B H 0.4619 0.5805 0.6944 0.046 Uiso 1 1 calc R . . . .
C202 C 0.3353(2) 0.53358(14) 0.60613(14) 0.0446(6) Uani 1 1 d . . . . .
H20C H 0.3860 0.5473 0.5682 0.054 Uiso 1 1 calc R . . . .
H20D H 0.2998 0.4836 0.5932 0.054 Uiso 1 1 calc R . . . .
C203 C 0.2287(4) 0.5888(2) 0.6029(2) 0.0960(14) Uani 1 1 d . . . . .
H20E H 0.1708 0.5851 0.5536 0.144 Uiso 1 1 calc GR . . . .
H20F H 0.2633 0.6390 0.6096 0.144 Uiso 1 1 calc GR . . . .
H20G H 0.1830 0.5778 0.6434 0.144 Uiso 1 1 calc GR . . . .
C204 C 0.6595(2) 0.49520(13) 0.64948(14) 0.0410(5) Uani 1 1 d . . . . .
H20H H 0.6199 0.5011 0.5952 0.049 Uiso 1 1 calc R . . . .
H20I H 0.6861 0.5450 0.6696 0.049 Uiso 1 1 calc R . . . .
C205 C 0.7763(3) 0.44724(17) 0.65502(19) 0.0591(7) Uani 1 1 d . . . . .
H20J H 0.7520 0.3994 0.6293 0.071 Uiso 1 1 calc R . . . .
H20K H 0.8117 0.4367 0.7091 0.071 Uiso 1 1 calc R . . . .
C206 C 0.8773(3) 0.4839(2) 0.6194(2) 0.0858(12) Uani 1 1 d . . . . .
H20L H 0.9039 0.5304 0.6459 0.129 Uiso 1 1 calc GR . . . .
H20M H 0.8430 0.4941 0.5658 0.129 Uiso 1 1 calc GR . . . .
H20N H 0.9499 0.4506 0.6238 0.129 Uiso 1 1 calc GR . . . .
C207 C 0.6157(2) 0.47212(12) 0.79919(11) 0.0336(5) Uani 1 1 d . . . . .
H20O H 0.6970 0.4452 0.8088 0.040 Uiso 1 1 calc R . . . .
H20P H 0.6346 0.5254 0.8083 0.040 Uiso 1 1 calc R . . . .
C208 C 0.5392(2) 0.44568(13) 0.85629(13) 0.0394(5) Uani 1 1 d . . . . .
H20Q H 0.5239 0.3918 0.8499 0.047 Uiso 1 1 calc R . . . .
H20R H 0.4564 0.4710 0.8464 0.047 Uiso 1 1 calc R . . . .
C209 C 0.6070(3) 0.46132(15) 0.93737(13) 0.0471(6) Uani 1 1 d . . . . .
H20S H 0.6915 0.4394 0.9461 0.071 Uiso 1 1 calc GR . . . .
H20T H 0.5592 0.4396 0.9728 0.071 Uiso 1 1 calc GR . . . .
H20U H 0.6140 0.5150 0.9454 0.071 Uiso 1 1 calc GR . . . .

loop_
_atom_site_aniso_label
_atom_site_aniso_U_11
_atom_site_aniso_U_22
_atom_site_aniso_U_33
_atom_site_aniso_U_23
_atom_site_aniso_U_13
_atom_site_aniso_U_12
Ge1 0.02243(10) 0.02257(10) 0.02663(10) -0.00086(8) 0.00297(8) -0.00175(8)
Co1 0.02122(13) 0.02900(14) 0.02763(13) -0.00290(11) 0.00248(10) -0.00143(10)
Co2 0.02539(14) 0.02285(13) 0.02786(14) -0.00234(10) 0.00344(11) -0.00267(10)
Cl1 0.0308(3) 0.0301(3) 0.0448(3) -0.0013(2) 0.0051(2) 0.0059(2)
Cl2 0.0430(3) 0.0353(3) 0.0319(3) 0.0042(2) 0.0099(2) -0.0043(2)
P1 0.0264(3) 0.0442(3) 0.0312(3) -0.0070(2) -0.0004(2) -0.0006(2)
P2 0.0311(3) 0.0238(3) 0.0286(3) -0.0019(2) 0.0036(2) -0.0045(2)
O12 0.0346(9) 0.0757(13) 0.0468(10) -0.0137(9) 0.0153(8) -0.0026(9)
O14 0.0407(10) 0.0409(9) 0.0555(11) 0.0099(8) -0.0002(8) -0.0109(8)
O16 0.0579(12) 0.0375(10) 0.0671(13) -0.0102(9) -0.0106(10) 0.0112(9)
O22 0.0497(11) 0.0479(11) 0.0693(13) -0.0020(9) -0.0247(10) 0.0047(9)
O24 0.0421(10) 0.0499(10) 0.0540(11) -0.0095(8) 0.0226(8) -0.0002(8)
O26 0.0759(14) 0.0549(11) 0.0383(10) -0.0026(8) 0.0220(9) -0.0173(10)
C11 0.0285(11) 0.0411(12) 0.0326(11) -0.0061(9) -0.0004(9) -0.0012(9)
C13 0.0240(10) 0.0361(12) 0.0368(11) -0.0039(9) -0.0023(8) -0.0019(9)
C15 0.0282(11) 0.0358(12) 0.0366(11) -0.0034(9) -0.0040(9) -0.0007(9)
C21 0.0338(12) 0.0316(12) 0.0461(13) -0.0066(10) -0.0024(10) -0.0045(9)
C23 0.0360(12) 0.0278(10) 0.0330(11) -0.0032(8) 0.0073(9) -0.0053(9)
C25 0.0370(12) 0.0293(11) 0.0414(12) -0.0062(9) 0.0119(10) -0.0089(9)
C101 0.045(4) 0.048(4) 0.047(3) 0.024(3) -0.004(2) -0.004(3)
C102 0.053(3) 0.058(4) 0.044(3) 0.014(4) -0.006(3) 0.000(4)
C103 0.084(5) 0.092(6) 0.054(4) 0.032(4) 0.008(3) 0.012(4)
C104 0.049(5) 0.030(4) 0.055(4) -0.005(4) -0.017(3) 0.014(3)
C105 0.045(5) 0.092(9) 0.041(4) -0.003(7) -0.003(3) 0.004(7)
C106 0.085(7) 0.139(11) 0.046(5) 0.017(6) -0.020(5) 0.020(7)
C107 0.038(3) 0.038(3) 0.033(3) -0.007(2) 0.003(2) 0.003(3)
C108 0.061(5) 0.038(4) 0.042(4) -0.006(3) -0.003(3) 0.009(3)
C109 0.069(2) 0.0458(17) 0.078(2) -0.0186(15) 0.0138(17) -0.0031(14)
C110 0.044(3) 0.059(3) 0.036(2) -0.013(2) 0.010(2) -0.019(2)
C111 0.051(3) 0.044(3) 0.030(2) 0.0010(19) 0.002(2) -0.008(2)
C112 0.029(2) 0.040(3) 0.048(2) 0.010(2) -0.0044(17) -0.0048(18)
C113 0.025(2) 0.068(4) 0.055(3) -0.002(3) 0.008(2) -0.006(2)
C114 0.0345(16) 0.101(3) 0.105(3) 0.003(2) 0.0271(17) -0.0006(16)
C115 0.020(2) 0.046(4) 0.037(3) 0.004(3) -0.003(2) 0.001(2)
C116 0.025(3) 0.077(6) 0.055(4) 0.016(4) 0.013(3) -0.003(3)
C201 0.0424(13) 0.0272(11) 0.0428(13) -0.0029(9) 0.0020(10) -0.0001(9)
C202 0.0498(15) 0.0358(13) 0.0441(13) 0.0065(10) -0.0006(11) 0.0014(11)
C203 0.096(3) 0.067(2) 0.101(3) -0.015(2) -0.039(2) 0.041(2)
C204 0.0469(14) 0.0369(12) 0.0410(12) -0.0069(10) 0.0132(11) -0.0147(10)
C205 0.0436(16) 0.0639(19) 0.074(2) -0.0081(15) 0.0232(14) -0.0085(14)
C206 0.058(2) 0.117(3) 0.093(3) -0.016(2) 0.041(2) -0.025(2)
C207 0.0382(12) 0.0298(11) 0.0302(10) -0.0028(8) 0.0001(9) -0.0041(9)
C208 0.0459(14) 0.0356(12) 0.0361(12) -0.0012(9) 0.0072(10) -0.0044(10)
C209 0.0598(17) 0.0462(15) 0.0324(12) -0.0016(10) 0.0024(11) 0.0027(12)

loop_
_atom_type_symbol
_atom_type_description
_atom_type_scat_dispersion_real
_atom_type_scat_dispersion_imag
_atom_type_scat_source
C C 0.0033 0.0016 'International Tables Vol C Tables 4.2.6.8 and 6.1.1.4'
H H 0.0000 0.0000 'International Tables Vol C Tables 4.2.6.8 and 6.1.1.4'
Cl Cl 0.1484 0.1585 'International Tables Vol C Tables 4.2.6.8 and 6.1.1.4'
Co Co 0.3494 0.9721 'International Tables Vol C Tables 4.2.6.8 and 6.1.1.4'
Ge Ge 0.1547 1.8001 'International Tables Vol C Tables 4.2.6.8 and 6.1.1.4'
O O 0.0106 0.0060 'International Tables Vol C Tables 4.2.6.8 and 6.1.1.4'
P P 0.1023 0.0942 'International Tables Vol C Tables 4.2.6.8 and 6.1.1.4'

loop_
_geom_angle_atom_site_label_1
_geom_angle_atom_site_label_2
_geom_angle_atom_site_label_3
_geom_angle
_geom_angle_site_symmetry_1
_geom_angle_site_symmetry_3
_geom_angle_publ_flag
Co2 Ge1 Co1 122.459(13) . . ?
Cl1 Ge1 Co1 107.804(19) . . ?
Cl1 Ge1 Co2 109.83(2) . . ?
Cl1 Ge1 Cl2 97.13(2) . . ?
Cl2 Ge1 Co1 111.13(2) . . ?
Cl2 Ge1 Co2 105.545(18) . . ?
P1 Co1 Ge1 178.36(2) . . ?
C11 Co1 Ge1 88.00(7) . . ?
C11 Co1 P1 92.09(7) . . ?
C13 Co1 Ge1 87.38(7) . . ?
C13 Co1 P1 91.18(7) . . ?
C13 Co1 C11 121.78(11) . . ?
C13 Co1 C15 122.61(11) . . ?
C15 Co1 Ge1 89.58(7) . . ?
C15 Co1 P1 91.85(7) . . ?
C15 Co1 C11 115.35(11) . . ?
P2 Co2 Ge1 177.27(2) . . ?
C21 Co2 Ge1 87.26(7) . . ?
C21 Co2 P2 94.17(7) . . ?
C23 Co2 Ge1 85.90(7) . . ?
C23 Co2 P2 91.38(7) . . ?
C23 Co2 C21 117.00(11) . . ?
C25 Co2 Ge1 88.29(7) . . ?
C25 Co2 P2 92.90(7) . . ?
C25 Co2 C21 122.40(11) . . ?
C25 Co2 C23 119.87(10) . . ?
C101 P1 Co1 112.2(3) . . ?
C104 P1 Co1 116.8(4) . . ?
C104 P1 C107 80.9(4) . . ?
C104 P1 C115 99.4(4) . . ?
C107 P1 Co1 114.06(18) . . ?
C107 P1 C115 126.4(3) . . ?
C110 P1 Co1 114.66(15) . . ?
C110 P1 C101 120.1(3) . . ?
C112 P1 Co1 114.45(14) . . ?
C112 P1 C101 109.7(3) . . ?
C112 P1 C110 82.3(3) . . ?
C115 P1 Co1 113.01(18) . . ?
C201 P2 Co2 113.85(8) . . ?
C201 P2 C204 103.58(12) . . ?
C201 P2 C207 102.98(11) . . ?
C204 P2 Co2 116.56(8) . . ?
C207 P2 Co2 115.10(7) . . ?
C207 P2 C204 103.08(11) . . ?
O12 C11 Co1 177.6(2) . . ?
O14 C13 Co1 176.9(2) . . ?
O16 C15 Co1 177.2(2) . . ?
O22 C21 Co2 177.9(2) . . ?
O24 C23 Co2 178.7(2) . . ?
O26 C25 Co2 178.1(2) . . ?
P1 C101 H10A 107.7 . . ?
P1 C101 H10B 107.7 . . ?
H10A C101 H10B 107.1 . . ?
C102 C101 P1 118.3(5) . . ?
C102 C101 H10A 107.7 . . ?
C102 C101 H10B 107.7 . . ?
C101 C102 H10C 108.9 . . ?
C101 C102 H10D 108.9 . . ?
H10C C102 H10D 107.7 . . ?
C103 C102 C101 113.2(6) . . ?
C103 C102 H10C 108.9 . . ?
C103 C102 H10D 108.9 . . ?
C102 C103 H10E 109.5 . . ?
C102 C103 H10F 109.5 . . ?
C102 C103 H10G 109.5 . . ?
H10E C103 H10F 109.5 . . ?
H10E C103 H10G 109.5 . . ?
H10F C103 H10G 109.5 . . ?
P1 C104 H10H 108.6 . . ?
P1 C104 H10I 108.6 . . ?
H10H C104 H10I 107.6 . . ?
C105 C104 P1 114.6(9) . . ?
C105 C104 H10H 108.6 . . ?
C105 C104 H10I 108.6 . . ?
C104 C105 H10J 109.7 . . ?
C104 C105 H10K 109.7 . . ?
C104 C105 C106 109.9(10) . . ?
H10J C105 H10K 108.2 . . ?
C106 C105 H10J 109.7 . . ?
C106 C105 H10K 109.7 . . ?
C105 C106 H10L 109.5 . . ?
C105 C106 H10M 109.5 . . ?
C105 C106 H10N 109.5 . . ?
H10L C106 H10M 109.5 . . ?
H10L C106 H10N 109.5 . . ?
H10M C106 H10N 109.5 . . ?
P1 C107 H10O 108.1 . . ?
P1 C107 H10P 108.1 . . ?
H10O C107 H10P 107.3 . . ?
C108 C107 P1 116.8(5) . . ?
C108 C107 H10O 108.1 . . ?
C108 C107 H10P 108.1 . . ?
C107 C108 H10Q 110.1 . . ?
C107 C108 H10R 110.1 . . ?
C107 C108 C109 107.9(6) . . ?
H10Q C108 H10R 108.4 . . ?
C109 C108 H10Q 110.1 . . ?
C109 C108 H10R 110.1 . . ?
C108 C109 H10V 109.5 . . ?
C108 C109 H10W 109.5 . . ?
C108 C109 H10X 109.5 . . ?
H10S C109 H10T 109.5 . . ?
H10S C109 H10U 109.5 . . ?
H10T C109 H10U 109.5 . . ?
H10V C109 H10W 109.5 . . ?
H10V C109 H10X 109.5 . . ?
H10W C109 H10X 109.5 . . ?
C111 C109 H10S 109.5 . . ?
C111 C109 H10T 109.5 . . ?
C111 C109 H10U 109.5 . . ?
P1 C110 H11A 109.2 . . ?
P1 C110 H11B 109.2 . . ?
H11A C110 H11B 107.9 . . ?
C111 C110 P1 112.2(4) . . ?
C111 C110 H11A 109.2 . . ?
C111 C110 H11B 109.2 . . ?
C109 C111 H11C 109.2 . . ?
C109 C111 H11D 109.2 . . ?
C110 C111 C109 112.1(4) . . ?
C110 C111 H11C 109.2 . . ?
C110 C111 H11D 109.2 . . ?
H11C C111 H11D 107.9 . . ?
P1 C112 H11E 108.9 . . ?
P1 C112 H11F 108.9 . . ?
H11E C112 H11F 107.7 . . ?
C113 C112 P1 113.2(4) . . ?
C113 C112 H11E 108.9 . . ?
C113 C112 H11F 108.9 . . ?
C112 C113 H11G 108.1 . . ?
C112 C113 H11H 108.1 . . ?
C112 C113 C114 117.0(4) . . ?
H11G C113 H11H 107.3 . . ?
C114 C113 H11G 108.1 . . ?
C114 C113 H11H 108.1 . . ?
C113 C114 H11I 109.5 . . ?
C113 C114 H11J 109.5 . . ?
C113 C114 H11K 109.5 . . ?
H11I C114 H11J 109.5 . . ?
H11I C114 H11K 109.5 . . ?
H11J C114 H11K 109.5 . . ?
H11L C114 H11M 109.5 . . ?
H11L C114 H11N 109.5 . . ?
H11M C114 H11N 109.5 . . ?
C116 C114 H11L 109.5 . . ?
C116 C114 H11M 109.5 . . ?
C116 C114 H11N 109.5 . . ?
P1 C115 H11O 108.6 . . ?
P1 C115 H11P 108.6 . . ?
H11O C115 H11P 107.6 . . ?
C116 C115 P1 114.7(5) . . ?
C116 C115 H11O 108.6 . . ?
C116 C115 H11P 108.6 . . ?
C114 C116 H11Q 110.8 . . ?
C114 C116 H11R 110.8 . . ?
C115 C116 C114 104.6(6) . . ?
C115 C116 H11Q 110.8 . . ?
C115 C116 H11R 110.8 . . ?
H11Q C116 H11R 108.9 . . ?
P2 C201 H20A 108.4 . . ?
P2 C201 H20B 108.4 . . ?
H20A C201 H20B 107.4 . . ?
C202 C201 P2 115.72(16) . . ?
C202 C201 H20A 108.4 . . ?
C202 C201 H20B 108.4 . . ?
C201 C202 H20C 109.4 . . ?
C201 C202 H20D 109.4 . . ?
H20C C202 H20D 108.0 . . ?
C203 C202 C201 111.2(2) . . ?
C203 C202 H20C 109.4 . . ?
C203 C202 H20D 109.4 . . ?
C202 C203 H20E 109.5 . . ?
C202 C203 H20F 109.5 . . ?
C202 C203 H20G 109.5 . . ?
H20E C203 H20F 109.5 . . ?
H20E C203 H20G 109.5 . . ?
H20F C203 H20G 109.5 . . ?
P2 C204 H20H 108.4 . . ?
P2 C204 H20I 108.4 . . ?
H20H C204 H20I 107.5 . . ?
C205 C204 P2 115.36(18) . . ?
C205 C204 H20H 108.4 . . ?
C205 C204 H20I 108.4 . . ?
C204 C205 H20J 109.1 . . ?
C204 C205 H20K 109.1 . . ?
C204 C205 C206 112.6(3) . . ?
H20J C205 H20K 107.8 . . ?
C206 C205 H20J 109.1 . . ?
C206 C205 H20K 109.1 . . ?
C205 C206 H20L 109.5 . . ?
C205 C206 H20M 109.5 . . ?
C205 C206 H20N 109.5 . . ?
H20L C206 H20M 109.5 . . ?
H20L C206 H20N 109.5 . . ?
H20M C206 H20N 109.5 . . ?
P2 C207 H20O 108.4 . . ?
P2 C207 H20P 108.4 . . ?
H20O C207 H20P 107.5 . . ?
C208 C207 P2 115.53(16) . . ?
C208 C207 H20O 108.4 . . ?
C208 C207 H20P 108.4 . . ?
C207 C208 H20Q 109.3 . . ?
C207 C208 H20R 109.3 . . ?
C207 C208 C209 111.5(2) . . ?
H20Q C208 H20R 108.0 . . ?
C209 C208 H20Q 109.3 . . ?
C209 C208 H20R 109.3 . . ?
C208 C209 H20S 109.5 . . ?
C208 C209 H20T 109.5 . . ?
C208 C209 H20U 109.5 . . ?
H20S C209 H20T 109.5 . . ?
H20S C209 H20U 109.5 . . ?
H20T C209 H20U 109.5 . . ?

loop_
_geom_bond_atom_site_label_1
_geom_bond_atom_site_label_2
_geom_bond_distance
_geom_bond_site_symmetry_2
_geom_bond_publ_flag
Ge1 Co1 2.3586(4) . ?
Ge1 Co2 2.3498(4) . ?
Ge1 Cl1 2.2298(6) . ?
Ge1 Cl2 2.2459(6) . ?
Co1 P1 2.2151(6) . ?
Co1 C11 1.789(2) . ?
Co1 C13 1.767(2) . ?
Co1 C15 1.773(2) . ?
Co2 P2 2.2179(6) . ?
Co2 C21 1.780(2) . ?
Co2 C23 1.776(2) . ?
Co2 C25 1.775(2) . ?
P1 C101 1.854(7) . ?
P1 C104 1.727(13) . ?
P1 C107 1.860(5) . ?
P1 C110 1.826(5) . ?
P1 C112 1.802(4) . ?
P1 C115 1.893(6) . ?
P2 C201 1.824(2) . ?
P2 C204 1.827(2) . ?
P2 C207 1.824(2) . ?
O12 C11 1.141(3) . ?
O14 C13 1.143(3) . ?
O16 C15 1.143(3) . ?
O22 C21 1.137(3) . ?
O24 C23 1.141(3) . ?
O26 C25 1.144(3) . ?
C101 H10A 0.9900 . ?
C101 H10B 0.9900 . ?
C101 C102 1.495(12) . ?
C102 H10C 0.9900 . ?
C102 H10D 0.9900 . ?
C102 C103 1.472(10) . ?
C103 H10E 0.9800 . ?
C103 H10F 0.9800 . ?
C103 H10G 0.9800 . ?
C104 H10H 0.9900 . ?
C104 H10I 0.9900 . ?
C104 C105 1.564(17) . ?
C105 H10J 0.9900 . ?
C105 H10K 0.9900 . ?
C105 C106 1.577(16) . ?
C106 H10L 0.9800 . ?
C106 H10M 0.9800 . ?
C106 H10N 0.9800 . ?
C107 H10O 0.9900 . ?
C107 H10P 0.9900 . ?
C107 C108 1.491(10) . ?
C108 H10Q 0.9900 . ?
C108 H10R 0.9900 . ?
C108 C109 1.527(7) . ?
C109 H10S 0.9800 . ?
C109 H10T 0.9800 . ?
C109 H10U 0.9800 . ?
C109 H10V 0.9800 . ?
C109 H10W 0.9800 . ?
C109 H10X 0.9800 . ?
C109 C111 1.551(6) . ?
C110 H11A 0.9900 . ?
C110 H11B 0.9900 . ?
C110 C111 1.513(8) . ?
C111 H11C 0.9900 . ?
C111 H11D 0.9900 . ?
C112 H11E 0.9900 . ?
C112 H11F 0.9900 . ?
C112 C113 1.487(8) . ?
C113 H11G 0.9900 . ?
C113 H11H 0.9900 . ?
C113 C114 1.544(6) . ?
C114 H11I 0.9800 . ?
C114 H11J 0.9800 . ?
C114 H11K 0.9800 . ?
C114 H11L 0.9800 . ?
C114 H11M 0.9800 . ?
C114 H11N 0.9800 . ?
C114 C116 1.531(8) . ?
C115 H11O 0.9900 . ?
C115 H11P 0.9900 . ?
C115 C116 1.531(10) . ?
C116 H11Q 0.9900 . ?
C116 H11R 0.9900 . ?
C201 H20A 0.9900 . ?
C201 H20B 0.9900 . ?
C201 C202 1.522(3) . ?
C202 H20C 0.9900 . ?
C202 H20D 0.9900 . ?
C202 C203 1.518(4) . ?
C203 H20E 0.9800 . ?
C203 H20F 0.9800 . ?
C203 H20G 0.9800 . ?
C204 H20H 0.9900 . ?
C204 H20I 0.9900 . ?
C204 C205 1.519(4) . ?
C205 H20J 0.9900 . ?
C205 H20K 0.9900 . ?
C205 C206 1.525(4) . ?
C206 H20L 0.9800 . ?
C206 H20M 0.9800 . ?
C206 H20N 0.9800 . ?
C207 H20O 0.9900 . ?
C207 H20P 0.9900 . ?
C207 C208 1.521(3) . ?
C208 H20Q 0.9900 . ?
C208 H20R 0.9900 . ?
C208 C209 1.522(3) . ?
C209 H20S 0.9800 . ?
C209 H20T 0.9800 . ?
C209 H20U 0.9800 . ?
